data_7212318
loop_
_publ_author_name
'Imai, Yoshitane'
'Murata, Katuzo'
'Nakano, Yoko'
'Harada, Takunori'
'Kinuta, Takafumi'
'Tajima, Nobuo'
'Sato, Tomohiro'
'Fujiki, Michiya'
'Kuroda, Reiko'
'Matsubara, Yoshio'

_publ_section_title
;
 Control of solid-state chiral optical properties of a chiral
 supramolecular organic fluorophore consisting of 1-pyrenesulfonic acid
 and chiral amine molecules
;
_journal_issue 6
_journal_name_full CrystEngComm
_journal_page_first 1688
_journal_paper_doi 10.1039/b924760m
_journal_volume 12
_journal_year 2010
_chemical_absolute_configuration ad
_chemical_formula_sum 'C28 H23 N O3 S'
_chemical_formula_weight 453.53
_chemical_name_systematic
;
?
;
_space_group_IT_number 5
_symmetry_cell_setting monoclinic
_symmetry_space_group_name_Hall 'C 2y'
_symmetry_space_group_name_H-M 'C 1 2 1'
_atom_sites_solution_hydrogens geom
_atom_sites_solution_primary direct
_atom_sites_solution_secondary difmap
_audit_creation_method SHELXL-97
_cell_angle_alpha 90.00
_cell_angle_beta 91.676(2)
_cell_angle_gamma 90.00
_cell_formula_units_Z 4
_cell_length_a 20.575(2)
_cell_length_b 5.5363(5)
_cell_length_c 18.7917(19)
_cell_measurement_reflns_used 3812
_cell_measurement_temperature 120(2)
_cell_measurement_theta_max 27.86
_cell_measurement_theta_min 1.98
_cell_volume 2139.6(4)
_computing_cell_refinement 'Bruker SAINT'
_computing_data_collection 'Bruker SMART'
_computing_data_reduction 'Bruker SAINT'
_computing_structure_refinement 'SHELXL-97 (Sheldrick, 1997)'
_computing_structure_solution 'SHELXS-97 (Sheldrick, 1997)'
_diffrn_ambient_temperature 120(2)
_diffrn_measured_fraction_theta_full 0.952
_diffrn_measured_fraction_theta_max 0.952
_diffrn_measurement_device_type 'CCD area detector'
_diffrn_measurement_method '\w scans'
_diffrn_radiation_monochromator graphite
_diffrn_radiation_source 'fine-focus sealed tube'
_diffrn_radiation_type MoK\a
_diffrn_radiation_wavelength 0.71073
_diffrn_reflns_av_R_equivalents 0.0295
_diffrn_reflns_av_sigmaI/netI 0.0665
_diffrn_reflns_limit_h_max 20
_diffrn_reflns_limit_h_min -26
_diffrn_reflns_limit_k_max 7
_diffrn_reflns_limit_k_min -7
_diffrn_reflns_limit_l_max 24
_diffrn_reflns_limit_l_min -23
_diffrn_reflns_number 6689
_diffrn_reflns_theta_full 27.86
_diffrn_reflns_theta_max 27.86
_diffrn_reflns_theta_min 1.98
_exptl_absorpt_coefficient_mu 0.184
_exptl_absorpt_correction_T_max 0.9908
_exptl_absorpt_correction_T_min 0.9217
_exptl_absorpt_correction_type empirical
_exptl_absorpt_process_details 'Bruker SADABS'
_exptl_crystal_colour brown
_exptl_crystal_density_diffrn 1.408
_exptl_crystal_density_method 'not measured'
_exptl_crystal_description plate
_exptl_crystal_F_000 952
_exptl_crystal_size_max 0.45
_exptl_crystal_size_mid 0.25
_exptl_crystal_size_min 0.05
_refine_diff_density_max 0.470
_refine_diff_density_min -0.343
_refine_diff_density_rms 0.058
_refine_ls_abs_structure_details 'Flack H D (1983), Acta Cryst. A39, 876-881'
_refine_ls_abs_structure_Flack -0.02(9)
_refine_ls_extinction_method none
_refine_ls_goodness_of_fit_ref 1.023
_refine_ls_hydrogen_treatment constr
_refine_ls_matrix_type full
_refine_ls_number_parameters 300
_refine_ls_number_reflns 4430
_refine_ls_number_restraints 1
_refine_ls_restrained_S_all 1.023
_refine_ls_R_factor_all 0.0596
_refine_ls_R_factor_gt 0.0490
_refine_ls_shift/su_max 0.001
_refine_ls_shift/su_mean 0.000
_refine_ls_structure_factor_coef Fsqd
_refine_ls_weighting_details 'calc w=1/[\s^2^(Fo^2^)+(0.0512P)^2^+0.0000P] where P=(Fo^2^+2Fc^2^)/3'
_refine_ls_weighting_scheme calc
_refine_ls_wR_factor_gt 0.1025
_refine_ls_wR_factor_ref 0.1078
_reflns_number_gt 3812
_reflns_number_total 4430
_reflns_threshold_expression >2sigma(I)
_cod_data_source_file b924760m.txt
_cod_data_source_block Nimai814_1
_cod_depositor_comments
;
The following automatic conversions were performed:

'_symmetry_cell_setting' value 'Monoclinic' changed to 'monoclinic'
according to /home/saulius/struct/CIF-dictionaries/cif_core.dic
dictionary named 'cif_core.dic' version 2.4.2 from 2011-04-26.

Automatic conversion script
Id: cif_fix_values 1891 2012-01-12 08:04:46Z andrius 
;
_cod_original_cell_volume 2139.7(4)
_cod_original_sg_symbol_H-M C2
_cod_database_code 7212318

loop_
_symmetry_equiv_pos_as_xyz
'x, y, z'
'-x, y, -z'
'x+1/2, y+1/2, z'
'-x+1/2, y+1/2, -z'

loop_
_atom_site_label
_atom_site_type_symbol
_atom_site_fract_x
_atom_site_fract_y
_atom_site_fract_z
_atom_site_U_iso_or_equiv
_atom_site_adp_type
_atom_site_occupancy
_atom_site_symmetry_multiplicity
_atom_site_calc_flag
_atom_site_refinement_flags
C1 C 0.92141(12) 0.9775(5) 0.80875(13) 0.0167(6) Uani 1 1 d .
C2 C 0.95005(12) 0.8182(5) 0.76220(14) 0.0177(6) Uani 1 1 d .
H2 H 0.9766 0.6909 0.7805 0.021 Uiso 1 1 calc R
C3 C 0.94041(12) 0.8423(5) 0.68936(14) 0.0199(6) Uani 1 1 d .
H3 H 0.9602 0.7304 0.6584 0.024 Uiso 1 1 calc R
C4 C 0.90239(13) 1.0271(5) 0.66090(14) 0.0183(6) Uani 1 1 d .
C5 C 0.83136(12) 1.3792(5) 0.67942(13) 0.0163(6) Uani 1 1 d .
C6 C 0.80110(13) 1.5449(5) 0.72558(15) 0.0181(6) Uani 1 1 d .
C7 C 0.81194(13) 1.5190(5) 0.80027(15) 0.0193(6) Uani 1 1 d .
H7 H 0.7924 1.6307 0.8315 0.023 Uiso 1 1 calc R
C8 C 0.84936(13) 1.3395(5) 0.82786(14) 0.0179(6) Uani 1 1 d .
H8 H 0.8548 1.3260 0.8781 0.021 Uiso 1 1 calc R
C9 C 0.88112(12) 1.1680(5) 0.78293(14) 0.0152(6) Uani 1 1 d .
C10 C 0.87143(12) 1.1920(5) 0.70816(14) 0.0165(6) Uani 1 1 d .
C11 C 0.89277(14) 1.0622(5) 0.58579(15) 0.0238(7) Uani 1 1 d .
H11 H 0.9141 0.9573 0.5540 0.029 Uiso 1 1 calc R
C12 C 0.85469(13) 1.2380(6) 0.55881(14) 0.0238(7) Uani 1 1 d .
H12 H 0.8494 1.2534 0.5086 0.029 Uiso 1 1 calc R
C13 C 0.82175(12) 1.4035(5) 0.60420(14) 0.0197(6) Uani 1 1 d .
C14 C 0.78194(14) 1.5885(6) 0.57786(16) 0.0250(7) Uani 1 1 d .
H14 H 0.7750 1.6050 0.5279 0.030 Uiso 1 1 calc R
C15 C 0.75248(13) 1.7481(6) 0.62319(16) 0.0255(7) Uani 1 1 d .
H15 H 0.7253 1.8721 0.6040 0.031 Uiso 1 1 calc R
C16 C 0.76204(13) 1.7298(5) 0.69598(16) 0.0226(6) Uani 1 1 d .
H16 H 0.7421 1.8432 0.7264 0.027 Uiso 1 1 calc R
S1 S 0.93979(3) 0.94485(13) 0.90121(3) 0.01791(15) Uani 1 1 d .
O1 O 0.96725(9) 1.1762(4) 0.92346(10) 0.0223(5) Uani 1 1 d .
O2 O 0.98639(10) 0.7486(4) 0.90665(11) 0.0269(5) Uani 1 1 d .
O3 O 0.87945(8) 0.8900(3) 0.93668(9) 0.0224(5) Uani 1 1 d .
C21 C 0.58932(13) -0.1699(5) 0.79601(14) 0.0201(6) Uani 1 1 d .
H21 H 0.5662 -0.3154 0.8041 0.024 Uiso 1 1 calc R
C22 C 0.62161(11) -0.0601(6) 0.85148(13) 0.0180(5) Uani 1 1 d .
C23 C 0.65496(14) 0.1588(5) 0.83960(16) 0.0234(6) Uani 1 1 d .
H23 H 0.6772 0.2366 0.8782 0.028 Uiso 1 1 calc R
C24 C 0.65555(13) 0.2592(6) 0.77385(15) 0.0237(6) Uani 1 1 d .
H24 H 0.6777 0.4078 0.7672 0.028 Uiso 1 1 calc R
C25 C 0.62555(14) 0.2444(6) 0.64530(16) 0.0275(7) Uani 1 1 d .
H25 H 0.6485 0.3902 0.6371 0.033 Uiso 1 1 calc R
C26 C 0.59406(14) 0.1289(6) 0.58984(16) 0.0286(7) Uani 1 1 d .
H26 H 0.5954 0.1950 0.5432 0.034 Uiso 1 1 calc R
C27 C 0.55986(13) -0.0862(7) 0.60120(15) 0.0287(7) Uani 1 1 d .
H27 H 0.5380 -0.1640 0.5623 0.034 Uiso 1 1 calc R
C28 C 0.55770(13) -0.1845(6) 0.66761(15) 0.0250(7) Uani 1 1 d .
H28 H 0.5346 -0.3307 0.6747 0.030 Uiso 1 1 calc R
C29 C 0.58964(11) -0.0703(6) 0.72591(13) 0.0189(5) Uani 1 1 d .
C30 C 0.62384(13) 0.1465(5) 0.71501(15) 0.0204(6) Uani 1 1 d .
C31 C 0.62176(12) -0.1745(5) 0.92450(13) 0.0192(6) Uani 1 1 d .
H31 H 0.6002 -0.3358 0.9199 0.023 Uiso 1 1 calc R
C32 C 0.68923(13) -0.2136(6) 0.95760(15) 0.0269(7) Uani 1 1 d .
H32A H 0.7154 -0.3085 0.9250 0.040 Uiso 1 1 calc R
H32B H 0.6856 -0.3007 1.0027 0.040 Uiso 1 1 calc R
H32C H 0.7101 -0.0569 0.9664 0.040 Uiso 1 1 calc R
N33 N 0.58250(10) -0.0232(4) 0.97414(11) 0.0179(5) Uani 1 1 d .
H33A H 0.6077 0.0984 0.9923 0.027 Uiso 1 1 calc R
H33B H 0.5684 -0.1171 1.0103 0.027 Uiso 1 1 calc R
H33C H 0.5477 0.0406 0.9498 0.027 Uiso 1 1 calc R

loop_
_atom_site_aniso_label
_atom_site_aniso_U_11
_atom_site_aniso_U_22
_atom_site_aniso_U_33
_atom_site_aniso_U_23
_atom_site_aniso_U_13
_atom_site_aniso_U_12
C1 0.0160(12) 0.0173(16) 0.0169(13) 0.0017(12) -0.0004(10) -0.0029(12)
C2 0.0167(13) 0.0127(14) 0.0238(15) 0.0012(12) 0.0016(11) 0.0007(11)
C3 0.0187(13) 0.0184(14) 0.0229(14) -0.0050(12) 0.0049(11) -0.0027(11)
C4 0.0183(14) 0.0185(15) 0.0183(14) -0.0035(11) 0.0025(11) -0.0059(11)
C5 0.0125(12) 0.0192(16) 0.0171(13) 0.0013(10) -0.0028(10) -0.0047(10)
C6 0.0122(13) 0.0193(14) 0.0228(15) 0.0048(12) 0.0004(11) -0.0018(10)
C7 0.0173(14) 0.0215(17) 0.0193(14) -0.0020(11) 0.0013(11) 0.0001(11)
C8 0.0197(13) 0.0194(14) 0.0145(13) -0.0002(11) 0.0004(11) -0.0031(12)
C9 0.0148(13) 0.0154(14) 0.0154(13) 0.0002(11) -0.0013(10) -0.0030(10)
C10 0.0126(13) 0.0187(15) 0.0182(14) -0.0008(11) 0.0005(10) -0.0059(11)
C11 0.0252(16) 0.0283(17) 0.0181(15) -0.0077(13) 0.0037(12) -0.0066(13)
C12 0.0266(15) 0.0325(17) 0.0125(13) -0.0015(13) 0.0016(11) -0.0113(14)
C13 0.0178(13) 0.0223(18) 0.0189(13) 0.0043(12) -0.0027(10) -0.0083(12)
C14 0.0228(16) 0.0294(18) 0.0225(16) 0.0098(14) -0.0069(12) -0.0072(13)
C15 0.0196(15) 0.0227(16) 0.0337(17) 0.0111(14) -0.0074(12) -0.0012(13)
C16 0.0173(14) 0.0188(15) 0.0316(16) 0.0026(13) 0.0005(12) -0.0010(12)
S1 0.0206(3) 0.0173(3) 0.0157(3) 0.0020(3) -0.0027(2) 0.0022(3)
O1 0.0238(11) 0.0248(12) 0.0178(10) -0.0016(8) -0.0044(8) -0.0023(9)
O2 0.0316(12) 0.0245(12) 0.0244(11) 0.0046(10) -0.0034(9) 0.0102(10)
O3 0.0244(10) 0.0237(13) 0.0190(9) 0.0034(8) 0.0014(7) -0.0006(8)
C21 0.0198(13) 0.0165(14) 0.0241(15) 0.0035(12) 0.0035(11) -0.0010(11)
C22 0.0177(12) 0.0175(13) 0.0191(12) 0.0021(14) 0.0024(10) 0.0027(13)
C23 0.0249(15) 0.0181(16) 0.0270(16) -0.0044(12) -0.0007(12) -0.0031(12)
C24 0.0243(15) 0.0145(14) 0.0326(17) 0.0008(13) 0.0041(12) -0.0022(12)
C25 0.0278(16) 0.0235(16) 0.0317(17) 0.0075(14) 0.0121(13) 0.0062(13)
C26 0.0337(18) 0.0327(19) 0.0200(15) 0.0117(14) 0.0083(13) 0.0124(15)
C27 0.0275(14) 0.037(2) 0.0219(14) -0.0049(15) -0.0026(11) 0.0086(15)
C28 0.0210(14) 0.0291(17) 0.0251(15) 0.0008(13) 0.0013(12) 0.0010(13)
C29 0.0170(12) 0.0170(14) 0.0227(13) 0.0020(14) 0.0030(10) 0.0043(13)
C30 0.0196(14) 0.0204(15) 0.0215(15) 0.0018(12) 0.0060(11) 0.0058(12)
C31 0.0212(14) 0.0168(14) 0.0197(14) -0.0023(12) 0.0021(11) 0.0020(12)
C32 0.0239(15) 0.0293(18) 0.0278(16) 0.0043(14) 0.0027(12) 0.0061(13)
N33 0.0158(10) 0.0185(13) 0.0192(11) -0.0007(10) -0.0016(8) 0.0032(10)

loop_
_atom_type_symbol
_atom_type_description
_atom_type_scat_dispersion_real
_atom_type_scat_dispersion_imag
_atom_type_scat_source
C C 0.0033 0.0016 'International Tables Vol C Tables 4.2.6.8 and 6.1.1.4'
H H 0.0000 0.0000 'International Tables Vol C Tables 4.2.6.8 and 6.1.1.4'
N N 0.0061 0.0033 'International Tables Vol C Tables 4.2.6.8 and 6.1.1.4'
O O 0.0106 0.0060 'International Tables Vol C Tables 4.2.6.8 and 6.1.1.4'
S S 0.1246 0.1234 'International Tables Vol C Tables 4.2.6.8 and 6.1.1.4'

loop_
_geom_angle_atom_site_label_1
_geom_angle_atom_site_label_2
_geom_angle_atom_site_label_3
_geom_angle
C2 C1 C9 120.8(2)
C2 C1 S1 118.0(2)
C9 C1 S1 121.1(2)
C3 C2 C1 120.8(2)
C2 C3 C4 121.1(3)
C3 C4 C11 122.7(2)
C3 C4 C10 119.1(2)
C11 C4 C10 118.2(3)
C6 C5 C10 119.9(2)
C6 C5 C13 119.6(2)
C10 C5 C13 120.4(2)
C16 C6 C5 119.0(2)
C16 C6 C7 122.4(3)
C5 C6 C7 118.6(2)
C8 C7 C6 121.6(3)
C7 C8 C9 121.6(2)
C1 C9 C10 118.2(2)
C1 C9 C8 124.1(2)
C10 C9 C8 117.8(2)
C9 C10 C5 120.5(2)
C9 C10 C4 120.0(2)
C5 C10 C4 119.5(2)
C12 C11 C4 122.3(3)
C11 C12 C13 121.3(3)
C14 C13 C5 118.9(3)
C14 C13 C12 122.7(2)
C5 C13 C12 118.3(2)
C15 C14 C13 121.0(3)
C14 C15 C16 120.9(3)
C15 C16 C6 120.6(3)
O2 S1 O1 112.85(12)
O2 S1 O3 112.45(12)
O1 S1 O3 112.35(12)
O2 S1 C1 105.46(13)
O1 S1 C1 105.12(12)
O3 S1 C1 107.98(11)
C22 C21 C29 121.2(3)
C21 C22 C23 119.3(3)
C21 C22 C31 119.7(3)
C23 C22 C31 121.0(2)
C24 C23 C22 120.9(3)
C23 C24 C30 121.1(3)
C26 C25 C30 120.0(3)
C25 C26 C27 120.6(3)
C28 C27 C26 120.6(3)
C27 C28 C29 120.3(3)
C30 C29 C28 119.5(3)
C30 C29 C21 118.6(2)
C28 C29 C21 121.9(3)
C29 C30 C24 118.9(2)
C29 C30 C25 119.0(3)
C24 C30 C25 122.0(3)
N33 C31 C22 110.0(2)
N33 C31 C32 109.0(2)
C22 C31 C32 114.1(2)

loop_
_geom_bond_atom_site_label_1
_geom_bond_atom_site_label_2
_geom_bond_distance
C1 C2 1.386(4)
C1 C9 1.418(4)
C1 S1 1.777(3)
C2 C3 1.384(4)
C3 C4 1.386(4)
C4 C11 1.433(4)
C4 C10 1.436(4)
C5 C6 1.419(4)
C5 C10 1.421(4)
C5 C13 1.428(3)
C6 C16 1.406(4)
C6 C7 1.422(4)
C7 C8 1.352(4)
C8 C9 1.440(4)
C9 C10 1.420(3)
C11 C12 1.340(4)
C12 C13 1.435(4)
C13 C14 1.393(4)
C14 C15 1.380(4)
C15 C16 1.380(4)
S1 O2 1.451(2)
S1 O1 1.456(2)
S1 O3 1.4580(19)
C21 C22 1.363(4)
C21 C29 1.428(4)
C22 C23 1.414(4)
C22 C31 1.511(4)
C23 C24 1.355(4)
C24 C30 1.413(4)
C25 C26 1.370(4)
C25 C30 1.419(4)
C26 C27 1.402(5)
C27 C28 1.364(4)
C28 C29 1.411(4)
C29 C30 1.409(4)
C31 N33 1.506(3)
C31 C32 1.520(3)
